data_4025275
loop_
_publ_author_name
'Saurabh Mehta'
'Richard C. Larock'

_publ_section_title
;
 Iodine/Palladium Approaches to the Synthesis of Polyheterocyclic
 Compounds
;
_journal_name_full 'Journal of Organic Chemistry'
_journal_page_first 1652
_journal_page_last 1658
_journal_paper_doi 10.1021/jo902639f
_journal_volume 75
_journal_year 2010
_chemical_formula_sum 'C23 H13 O3 S'
_chemical_formula_weight 369.39
_chemical_name_systematic
; 
 ? 
;
_space_group_IT_number 2
_symmetry_cell_setting triclinic
_symmetry_space_group_name_Hall '-P 1'
_symmetry_space_group_name_H-M 'P -1'
_atom_sites_solution_hydrogens geom
_atom_sites_solution_primary direct
_atom_sites_solution_secondary difmap
_audit_creation_method SHELXL-97
_cell_angle_alpha 81.428(4)
_cell_angle_beta 82.824(4)
_cell_angle_gamma 86.874(4)
_cell_formula_units_Z 2
_cell_length_a 7.407(2)
_cell_length_b 8.400(2)
_cell_length_c 13.789(4)
_cell_measurement_reflns_used 1310
_cell_measurement_temperature 153(2)
_cell_measurement_theta_max 22.53
_cell_measurement_theta_min 2.45
_cell_volume 841.1(4)
_computing_cell_refinement 'Bruker SAINT'
_computing_data_collection 'Bruker APEX2'
_computing_data_reduction 'Bruker SAINT'
_computing_molecular_graphics 'Bruker SHELXTL'
_computing_publication_material 'Bruker SHELXTL'
_computing_structure_refinement 'SHELXL-97 (Sheldrick, 2008)'
_computing_structure_solution 'SHELXS-97 (Sheldrick, 2008)'
_diffrn_ambient_temperature 153(2)
_diffrn_measured_fraction_theta_full 0.993
_diffrn_measured_fraction_theta_max 0.993
_diffrn_measurement_device_type 'Bruker APEX-II CCD'
_diffrn_measurement_method '\f and \w scans'
_diffrn_radiation_monochromator graphite
_diffrn_radiation_source 'fine-focus sealed tube'
_diffrn_radiation_type MoK\a
_diffrn_radiation_wavelength 0.71073
_diffrn_reflns_av_R_equivalents 0.0384
_diffrn_reflns_av_sigmaI/netI 0.0515
_diffrn_reflns_limit_h_max 7
_diffrn_reflns_limit_h_min -8
_diffrn_reflns_limit_k_max 9
_diffrn_reflns_limit_k_min -9
_diffrn_reflns_limit_l_max 14
_diffrn_reflns_limit_l_min -14
_diffrn_reflns_number 5269
_diffrn_reflns_theta_full 22.61
_diffrn_reflns_theta_max 22.61
_diffrn_reflns_theta_min 1.50
_exptl_absorpt_coefficient_mu 0.215
_exptl_absorpt_correction_T_max 0.9830
_exptl_absorpt_correction_T_min 0.9543
_exptl_absorpt_correction_type multi-scane
_exptl_crystal_colour yellow
_exptl_crystal_density_diffrn 1.459
_exptl_crystal_density_method 'not measured'
_exptl_crystal_description block
_exptl_crystal_F_000 382
_exptl_crystal_size_max 0.22
_exptl_crystal_size_mid 0.14
_exptl_crystal_size_min 0.08
_refine_diff_density_max 1.315
_refine_diff_density_min -0.642
_refine_diff_density_rms 0.084
_refine_ls_extinction_method none
_refine_ls_goodness_of_fit_ref 1.059
_refine_ls_hydrogen_treatment constr
_refine_ls_matrix_type full
_refine_ls_number_parameters 244
_refine_ls_number_reflns 2200
_refine_ls_number_restraints 0
_refine_ls_restrained_S_all 1.059
_refine_ls_R_factor_all 0.0926
_refine_ls_R_factor_gt 0.0696
_refine_ls_shift/su_max 0.001
_refine_ls_shift/su_mean 0.000
_refine_ls_structure_factor_coef Fsqd
_refine_ls_weighting_details 'calc w=1/[\s^2^(Fo^2^)+(0.0759P)^2^+2.5171P] where P=(Fo^2^+2Fc^2^)/3'
_refine_ls_weighting_scheme calc
_refine_ls_wR_factor_gt 0.1684
_refine_ls_wR_factor_ref 0.1854
_reflns_number_gt 1676
_reflns_number_total 2200
_reflns_threshold_expression >2sigma(I)
_cod_data_source_file jo902639f_si_002.cif
_cod_data_source_block lar35
_cod_depositor_comments
;
The following automatic conversions were performed:

'_symmetry_cell_setting' value 'Triclinic' changed to 'triclinic'
according to the built-in table from CIF Core dictionary named
'cif_core.dic' version 2.4.1 from 2010-06-29.

Automatic conversion script
Id: cif_fix_values 1646 2011-03-28 12:23:43Z adriana 
;
_cod_database_code 4025275

loop_
_symmetry_equiv_pos_as_xyz
'x, y, z'
'-x, -y, -z'

loop_
_atom_site_label
_atom_site_type_symbol
_atom_site_fract_x
_atom_site_fract_y
_atom_site_fract_z
_atom_site_U_iso_or_equiv
_atom_site_adp_type
_atom_site_occupancy
_atom_site_symmetry_multiplicity
_atom_site_calc_flag
_atom_site_refinement_flags
_atom_site_disorder_assembly
_atom_site_disorder_group
S1 S 0.2271(2) -0.08778(16) 0.25186(10) 0.0407(5) Uani 1 1 d . . .
C1 C 0.2090(6) -0.1134(6) 0.1313(4) 0.0280(12) Uani 1 1 d . . .
C2 C 0.1513(7) -0.2518(6) 0.1008(4) 0.0289(12) Uani 1 1 d . . .
H2 H 0.1168 -0.3412 0.1465 0.035 Uiso 1 1 calc R . .
C3 C 0.1470(7) -0.2521(6) 0.0022(4) 0.0301(12) Uani 1 1 d . . .
H3 H 0.1084 -0.3425 -0.0198 0.036 Uiso 1 1 calc R . .
C4 C 0.2000(7) -0.1183(6) -0.0658(4) 0.0322(13) Uani 1 1 d . . .
H4 H 0.1954 -0.1209 -0.1327 0.039 Uiso 1 1 calc R . .
C5 C 0.2591(6) 0.0179(6) -0.0365(4) 0.0255(12) Uani 1 1 d . . .
H5 H 0.2959 0.1054 -0.0831 0.031 Uiso 1 1 calc R . .
C6 C 0.2630(6) 0.0230(6) 0.0639(3) 0.0234(11) Uani 1 1 d . . .
C7 C 0.3149(6) 0.1496(5) 0.1146(3) 0.0248(11) Uani 1 1 d . . .
C8 C 0.3867(6) 0.3056(6) 0.0647(4) 0.0251(12) Uani 1 1 d . . .
C9 C 0.3015(7) 0.1061(6) 0.2156(4) 0.0331(13) Uani 1 1 d . . .
C10 C 0.3447(7) 0.1903(6) 0.2957(4) 0.0359(13) Uani 1 1 d . . .
C11 C 0.2523(7) 0.3131(6) 0.3351(4) 0.0330(13) Uani 1 1 d . . .
C12 C 0.0784(7) 0.4052(6) 0.3151(4) 0.0342(13) Uani 1 1 d . . .
C13 C -0.0319(8) 0.3652(6) 0.2496(4) 0.0393(14) Uani 1 1 d . . .
H13 H 0.0022 0.2788 0.2154 0.047 Uiso 1 1 calc R . .
C14 C -0.1890(8) 0.4497(7) 0.2343(4) 0.0400(14) Uani 1 1 d . . .
H14 H -0.2605 0.4207 0.1894 0.048 Uiso 1 1 calc R . .
C15 C -0.2439(7) 0.5748(6) 0.2827(4) 0.0392(14) Uani 1 1 d . . .
H15 H -0.3523 0.6312 0.2707 0.047 Uiso 1 1 calc R . .
C16 C -0.1418(8) 0.6197(6) 0.3492(4) 0.0420(15) Uani 1 1 d . . .
H16 H -0.1812 0.7055 0.3830 0.050 Uiso 1 1 calc R . .
C17 C 0.0233(8) 0.5356(7) 0.3664(4) 0.0414(15) Uani 1 1 d . . .
H17 H 0.0948 0.5658 0.4110 0.050 Uiso 1 1 calc R . .
C18 C 0.4907(7) 0.2608(6) 0.4182(4) 0.0323(13) Uani 1 1 d . . .
C19 C 0.6105(8) 0.2689(7) 0.4820(4) 0.0409(14) Uani 1 1 d . . .
H19 H 0.5965 0.3434 0.5261 0.049 Uiso 1 1 calc R . .
C20 C 0.7544(8) 0.1611(7) 0.4782(4) 0.0407(14) Uani 1 1 d . . .
H20 H 0.8411 0.1620 0.5214 0.049 Uiso 1 1 calc R . .
C21 C 0.7761(7) 0.0510(6) 0.4126(4) 0.0402(14) Uani 1 1 d . . .
H21 H 0.8769 -0.0200 0.4124 0.048 Uiso 1 1 calc R . .
C22 C 0.6490(8) 0.0437(6) 0.3462(4) 0.0407(14) Uani 1 1 d . . .
H22 H 0.6619 -0.0305 0.3017 0.049 Uiso 1 1 calc R . .
C23 C 0.4996(7) 0.1563(6) 0.3510(4) 0.0315(13) Uani 1 1 d . . .
O1 O 0.4383(5) 0.4031(4) 0.1164(3) 0.0367(9) Uani 1 1 d . . .
O2 O 0.3953(5) 0.3353(4) -0.0284(3) 0.0376(9) Uani 1 1 d . . .
O3 O 0.3319(5) 0.3629(4) 0.4084(3) 0.0417(10) Uani 1 1 d . . .

loop_
_atom_site_aniso_label
_atom_site_aniso_U_11
_atom_site_aniso_U_22
_atom_site_aniso_U_33
_atom_site_aniso_U_23
_atom_site_aniso_U_13
_atom_site_aniso_U_12
S1 0.0642(10) 0.0260(8) 0.0330(8) -0.0064(6) -0.0010(7) -0.0172(7)
C1 0.023(3) 0.021(3) 0.040(3) -0.006(2) 0.000(2) -0.004(2)
C2 0.031(3) 0.017(3) 0.038(3) -0.004(2) 0.001(2) -0.006(2)
C3 0.028(3) 0.024(3) 0.042(3) -0.016(2) -0.003(2) -0.002(2)
C4 0.033(3) 0.035(3) 0.030(3) -0.011(2) -0.002(2) -0.003(2)
C5 0.020(3) 0.022(3) 0.034(3) -0.003(2) -0.002(2) -0.002(2)
C6 0.011(2) 0.025(3) 0.034(3) -0.008(2) -0.001(2) 0.002(2)
C7 0.024(3) 0.019(3) 0.031(3) -0.010(2) 0.003(2) -0.003(2)
C8 0.019(3) 0.026(3) 0.030(3) -0.007(2) 0.001(2) 0.001(2)
C9 0.039(3) 0.026(3) 0.037(3) -0.011(2) -0.001(2) -0.008(2)
C10 0.043(3) 0.027(3) 0.037(3) -0.003(2) -0.004(3) -0.007(3)
C11 0.041(3) 0.030(3) 0.028(3) -0.005(2) 0.000(2) -0.014(3)
C12 0.028(3) 0.023(3) 0.047(3) 0.005(2) 0.002(3) -0.001(2)
C13 0.046(4) 0.029(3) 0.044(3) -0.013(3) 0.003(3) -0.010(3)
C14 0.039(4) 0.040(3) 0.042(3) -0.006(3) -0.005(3) -0.010(3)
C15 0.028(3) 0.038(3) 0.048(4) 0.001(3) -0.002(3) 0.002(3)
C16 0.053(4) 0.027(3) 0.044(3) -0.011(3) 0.004(3) 0.002(3)
C17 0.046(4) 0.042(3) 0.039(3) -0.001(3) -0.013(3) -0.022(3)
C18 0.025(3) 0.026(3) 0.043(3) -0.002(2) 0.002(3) 0.002(2)
C19 0.043(4) 0.036(3) 0.043(3) -0.004(3) -0.006(3) -0.004(3)
C20 0.038(3) 0.040(3) 0.045(3) 0.002(3) -0.014(3) -0.009(3)
C21 0.035(3) 0.028(3) 0.055(4) 0.004(3) -0.007(3) 0.002(2)
C22 0.057(4) 0.023(3) 0.043(3) -0.006(2) -0.002(3) -0.014(3)
C23 0.026(3) 0.031(3) 0.036(3) 0.008(2) -0.011(2) -0.011(2)
O1 0.050(2) 0.0247(19) 0.038(2) -0.0074(17) -0.0031(17) -0.0124(17)
O2 0.050(2) 0.031(2) 0.032(2) 0.0015(16) -0.0067(17) -0.0134(18)
O3 0.056(3) 0.040(2) 0.033(2) -0.0165(17) -0.0033(18) -0.015(2)

loop_
_atom_type_symbol
_atom_type_description
_atom_type_scat_dispersion_real
_atom_type_scat_dispersion_imag
_atom_type_scat_source
C C 0.0033 0.0016 'International Tables Vol C Tables 4.2.6.8 and 6.1.1.4'
H H 0.0000 0.0000 'International Tables Vol C Tables 4.2.6.8 and 6.1.1.4'
O O 0.0106 0.0060 'International Tables Vol C Tables 4.2.6.8 and 6.1.1.4'
S S 0.1246 0.1234 'International Tables Vol C Tables 4.2.6.8 and 6.1.1.4'

loop_
_geom_angle_atom_site_label_1
_geom_angle_atom_site_label_2
_geom_angle_atom_site_label_3
_geom_angle
_geom_angle_site_symmetry_1
_geom_angle_site_symmetry_3
_geom_angle_publ_flag
C9 S1 C1 92.0(2) . . ?
C2 C1 C6 122.2(5) . . ?
C2 C1 S1 125.8(4) . . ?
C6 C1 S1 111.9(3) . . ?
C3 C2 C1 118.1(5) . . ?
C3 C2 H2 120.9 . . ?
C1 C2 H2 120.9 . . ?
C2 C3 C4 120.6(4) . . ?
C2 C3 H3 119.7 . . ?
C4 C3 H3 119.7 . . ?
C5 C4 C3 121.6(5) . . ?
C5 C4 H4 119.2 . . ?
C3 C4 H4 119.2 . . ?
C4 C5 C6 119.3(5) . . ?
C4 C5 H5 120.4 . . ?
C6 C5 H5 120.4 . . ?
C5 C6 C1 118.1(4) . . ?
C5 C6 C7 130.8(4) . . ?
C1 C6 C7 111.1(4) . . ?
C9 C7 C6 112.8(4) . . ?
C9 C7 C8 122.5(4) . . ?
C6 C7 C8 124.5(4) . . ?
O2 C8 O1 122.7(4) . . ?
O2 C8 C7 118.4(4) . . ?
O1 C8 C7 118.9(4) . . ?
C7 C9 C10 132.3(5) . . ?
C7 C9 S1 112.1(4) . . ?
C10 C9 S1 115.5(4) . . ?
C11 C10 C23 104.3(5) . . ?
C11 C10 C9 129.2(5) . . ?
C23 C10 C9 126.5(5) . . ?
C10 C11 O3 113.7(5) . . ?
C10 C11 C12 133.1(5) . . ?
O3 C11 C12 113.2(4) . . ?
C13 C12 C17 118.4(5) . . ?
C13 C12 C11 122.6(5) . . ?
C17 C12 C11 119.0(5) . . ?
C14 C13 C12 121.0(5) . . ?
C14 C13 H13 119.5 . . ?
C12 C13 H13 119.5 . . ?
C15 C14 C13 121.4(5) . . ?
C15 C14 H14 119.3 . . ?
C13 C14 H14 119.3 . . ?
C14 C15 C16 120.6(5) . . ?
C14 C15 H15 119.7 . . ?
C16 C15 H15 119.7 . . ?
C15 C16 C17 119.7(5) . . ?
C15 C16 H16 120.2 . . ?
C17 C16 H16 120.2 . . ?
C12 C17 C16 118.9(5) . . ?
C12 C17 H17 120.5 . . ?
C16 C17 H17 120.5 . . ?
C19 C18 C23 126.3(5) . . ?
C19 C18 O3 125.2(5) . . ?
C23 C18 O3 108.4(4) . . ?
C18 C19 C20 115.8(5) . . ?
C18 C19 H19 122.1 . . ?
C20 C19 H19 122.1 . . ?
C19 C20 C21 122.3(5) . . ?
C19 C20 H20 118.8 . . ?
C21 C20 H20 118.8 . . ?
C20 C21 C22 121.3(5) . . ?
C20 C21 H21 119.4 . . ?
C22 C21 H21 119.4 . . ?
C21 C22 C23 115.8(5) . . ?
C21 C22 H22 122.1 . . ?
C23 C22 H22 122.1 . . ?
C18 C23 C22 118.5(5) . . ?
C18 C23 C10 108.4(5) . . ?
C22 C23 C10 133.1(5) . . ?
C11 O3 C18 105.2(4) . . ?

loop_
_geom_bond_atom_site_label_1
_geom_bond_atom_site_label_2
_geom_bond_distance
_geom_bond_site_symmetry_2
_geom_bond_publ_flag
S1 C9 1.730(5) . ?
S1 C1 1.731(5) . ?
C1 C2 1.399(7) . ?
C1 C6 1.405(7) . ?
C2 C3 1.364(7) . ?
C2 H2 0.9300 . ?
C3 C4 1.393(7) . ?
C3 H3 0.9300 . ?
C4 C5 1.379(7) . ?
C4 H4 0.9300 . ?
C5 C6 1.396(7) . ?
C5 H5 0.9300 . ?
C6 C7 1.449(6) . ?
C7 C9 1.379(7) . ?
C7 C8 1.480(7) . ?
C8 O2 1.265(6) . ?
C8 O1 1.266(6) . ?
C9 C10 1.473(7) . ?
C10 C11 1.350(7) . ?
C10 C23 1.448(7) . ?
C11 O3 1.359(6) . ?
C11 C12 1.500(7) . ?
C12 C13 1.379(7) . ?
C12 C17 1.406(8) . ?
C13 C14 1.352(8) . ?
C13 H13 0.9300 . ?
C14 C15 1.346(8) . ?
C14 H14 0.9300 . ?
C15 C16 1.365(8) . ?
C15 H15 0.9300 . ?
C16 C17 1.407(8) . ?
C16 H16 0.9300 . ?
C17 H17 0.9300 . ?
C18 C19 1.336(7) . ?
C18 C23 1.361(7) . ?
C18 O3 1.425(6) . ?
C19 C20 1.361(8) . ?
C19 H19 0.9300 . ?
C20 C21 1.377(8) . ?
C20 H20 0.9300 . ?
C21 C22 1.403(8) . ?
C21 H21 0.9300 . ?
C22 C23 1.418(8) . ?
C22 H22 0.9300 . ?

loop_
_cod_related_entry_id
_cod_related_entry_database
_cod_related_entry_code
1 ChemSpider 30659155
